data_7233030
loop_
_publ_author_name
'Baruah, Jubaraj Bikash'
'Singh, Munendra Pal'
'Tarai, Arup'

_publ_section_title
;
 Photo-physical Properties of Salts of a Di-topic Imidazole-Tethered
 Anthracene Derivative in Solid and Solution
;
_journal_name_full CrystEngComm
_journal_paper_doi 10.1039/C9CE00791A
_journal_year 2019
_chemical_formula_moiety 'C21 H22 N3, C6 H3 N2 O5'
_chemical_formula_sum 'C27 H25 N5 O5'
_chemical_formula_weight 499.52
_space_group_crystal_system triclinic
_space_group_IT_number 2
_space_group_name_Hall '-P 1'
_space_group_name_H-M_alt 'P -1'
_symmetry_space_group_name_Hall '-P 1'
_symmetry_space_group_name_H-M 'P -1'
_atom_sites_solution_hydrogens mixed
_audit_creation_method SHELXL-2014/7
_audit_update_record
;
2018-09-12 deposited with the CCDC.    2019-07-08 downloaded from the CCDC.
;
_cell_angle_alpha 63.382(8)
_cell_angle_beta 73.600(7)
_cell_angle_gamma 86.147(7)
_cell_formula_units_Z 2
_cell_length_a 10.4383(8)
_cell_length_b 11.4715(10)
_cell_length_c 11.7976(9)
_cell_measurement_reflns_used 1329
_cell_measurement_temperature 296(2)
_cell_measurement_theta_max 25.20
_cell_measurement_theta_min 3.40
_cell_volume 1208.7(2)
_computing_structure_refinement 'SHELXL-2014/7 (Sheldrick, 2014)'
_diffrn_ambient_temperature 296(2)
_diffrn_measured_fraction_theta_full 0.996
_diffrn_measured_fraction_theta_max 0.996
_diffrn_measurement_device_type 'SuperNova, Single source at offset, Eos'
_diffrn_radiation_type MoK\a
_diffrn_radiation_wavelength 0.71073
_diffrn_reflns_av_R_equivalents 0.0308
_diffrn_reflns_av_unetI/netI 0.0686
_diffrn_reflns_Laue_measured_fraction_full 0.996
_diffrn_reflns_Laue_measured_fraction_max 0.996
_diffrn_reflns_limit_h_max 12
_diffrn_reflns_limit_h_min -12
_diffrn_reflns_limit_k_max 13
_diffrn_reflns_limit_k_min -12
_diffrn_reflns_limit_l_max 14
_diffrn_reflns_limit_l_min -14
_diffrn_reflns_number 7518
_diffrn_reflns_point_group_measured_fraction_full 0.996
_diffrn_reflns_point_group_measured_fraction_max 0.996
_diffrn_reflns_theta_full 25.049
_diffrn_reflns_theta_max 25.049
_diffrn_reflns_theta_min 2.947
_exptl_absorpt_coefficient_mu 0.097
_exptl_absorpt_correction_T_max 1.000
_exptl_absorpt_correction_T_min 0.985
_exptl_absorpt_correction_type multi-scan
_exptl_absorpt_process_details multi-scan
_exptl_crystal_colour Yellow
_exptl_crystal_density_diffrn 1.373
_exptl_crystal_description Block
_exptl_crystal_F_000 524
_exptl_crystal_size_max 0.33
_exptl_crystal_size_mid 0.21
_exptl_crystal_size_min 0.10
_refine_diff_density_max 0.211
_refine_diff_density_min -0.209
_refine_diff_density_rms 0.043
_refine_ls_extinction_method none
_refine_ls_goodness_of_fit_ref 1.078
_refine_ls_hydrogen_treatment mixed
_refine_ls_matrix_type full
_refine_ls_number_parameters 342
_refine_ls_number_reflns 4263
_refine_ls_number_restraints 1
_refine_ls_restrained_S_all 1.078
_refine_ls_R_factor_all 0.1028
_refine_ls_R_factor_gt 0.0587
_refine_ls_shift/su_max 0.000
_refine_ls_shift/su_mean 0.000
_refine_ls_structure_factor_coef Fsqd
_refine_ls_weighting_details 'w=1/[\s^2^(Fo^2^)+(0.0100P)^2^+0.5800P] where P=(Fo^2^+2Fc^2^)/3'
_refine_ls_weighting_scheme calc
_refine_ls_wR_factor_gt 0.0893
_refine_ls_wR_factor_ref 0.1110
_reflns_Friedel_coverage 0.000
_reflns_number_gt 2563
_reflns_number_total 4263
_reflns_threshold_expression 'I > 2\s(I)'
_cod_data_source_file c9ce00791a2.cif
_cod_data_source_block H2L24DNP
_cod_original_cell_volume 1208.67(19)
_cod_database_code 7233030
_shelx_shelxl_version_number 2014/7
_shelx_space_group_comment
;
The symmetry employed for this shelxl refinement is uniquely defined
by the following loop, which should always be used as a source of
symmetry information in preference to the above space-group names.
They are only intended as comments.
;

loop_
_space_group_symop_operation_xyz
'x, y, z'
'-x, -y, -z'

loop_
_atom_site_label
_atom_site_type_symbol
_atom_site_fract_x
_atom_site_fract_y
_atom_site_fract_z
_atom_site_U_iso_or_equiv
_atom_site_adp_type
_atom_site_occupancy
_atom_site_site_symmetry_order
_atom_site_calc_flag
_atom_site_refinement_flags_posn
_atom_site_refinement_flags_adp
O1 O 0.51157(19) 0.68534(17) 0.39147(18) 0.0384(5) Uani 1 1 d . .
N3 N 0.4358(2) 0.4704(2) 0.3697(2) 0.0299(5) Uani 1 1 d D .
O2 O 0.4630(2) 0.7945(2) 0.5633(2) 0.0595(7) Uani 1 1 d . .
O3 O 0.3570(2) 0.9690(2) 0.4894(2) 0.0637(7) Uani 1 1 d . .
N2 N 0.7651(2) 0.6021(2) -0.0008(2) 0.0426(6) Uani 1 1 d . .
N4 N 0.4363(3) 0.8903(2) 0.4717(3) 0.0452(7) Uani 1 1 d . .
N5 N 0.6259(3) 1.2045(3) 0.0161(3) 0.0524(7) Uani 1 1 d . .
O4 O 0.6100(3) 1.2912(2) 0.0531(3) 0.0816(9) Uani 1 1 d . .
O5 O 0.6669(3) 1.2295(2) -0.1009(2) 0.0812(9) Uani 1 1 d . .
C22 C 0.5355(3) 0.8055(3) 0.3068(3) 0.0335(7) Uani 1 1 d . .
C27 C 0.5026(3) 0.9141(3) 0.3369(3) 0.0334(7) Uani 1 1 d . .
C9 C 0.1506(3) 0.5489(3) 0.5221(3) 0.0354(7) Uani 1 1 d . .
C1 C 0.5296(3) 0.4793(3) 0.2440(3) 0.0325(7) Uani 1 1 d . .
H1A H 0.5144 0.5567 0.1700 0.039 Uiso 1 1 calc R U
H1B H 0.5122 0.4036 0.2329 0.039 Uiso 1 1 calc R U
C8 C 0.1952(3) 0.4379(3) 0.5042(3) 0.0337(7) Uani 1 1 d . .
C7 C 0.2920(3) 0.4561(3) 0.3748(3) 0.0372(7) Uani 1 1 d . .
H7A H 0.2797 0.3815 0.3600 0.045 Uiso 1 1 calc R U
H7B H 0.2717 0.5333 0.3039 0.045 Uiso 1 1 calc R U
C26 C 0.5302(3) 1.0429(3) 0.2433(3) 0.0393(7) Uani 1 1 d . .
H26 H 0.5061 1.1101 0.2671 0.047 Uiso 1 1 calc R U
C2 C 0.6747(3) 0.4856(3) 0.2442(3) 0.0362(7) Uani 1 1 d . .
H2A H 0.6884 0.4106 0.3211 0.043 Uiso 1 1 calc R U
H2B H 0.6932 0.5638 0.2506 0.043 Uiso 1 1 calc R U
C14 C 0.0551(3) 0.5309(3) 0.6447(3) 0.0406(8) Uani 1 1 d . .
C16 C 0.0519(3) 0.2955(3) 0.7248(3) 0.0421(8) Uani 1 1 d . .
C3 C 0.7717(3) 0.4871(3) 0.1199(3) 0.0415(8) Uani 1 1 d . .
H3A H 0.8621 0.4841 0.1275 0.050 Uiso 1 1 calc R U
H3B H 0.7522 0.4092 0.1133 0.050 Uiso 1 1 calc R U
C25 C 0.5938(3) 1.0703(3) 0.1145(3) 0.0397(7) Uani 1 1 d . .
C17 C 0.1484(3) 0.3108(3) 0.6049(3) 0.0371(7) Uani 1 1 d . .
C23 C 0.5966(3) 0.8439(3) 0.1702(3) 0.0445(8) Uani 1 1 d . .
H23 H 0.6175 0.7785 0.1433 0.053 Uiso 1 1 calc R U
C24 C 0.6267(3) 0.9706(3) 0.0761(3) 0.0480(8) Uani 1 1 d . .
H24 H 0.6682 0.9902 -0.0119 0.058 Uiso 1 1 calc R U
C10 C 0.1953(3) 0.6796(3) 0.4251(3) 0.0447(8) Uani 1 1 d . .
H10 H 0.2559 0.6940 0.3446 0.054 Uiso 1 1 calc R U
C15 C 0.0076(3) 0.4051(3) 0.7412(3) 0.0470(8) Uani 1 1 d . .
H15 H -0.0558 0.3941 0.8193 0.056 Uiso 1 1 calc R U
C18 C 0.1899(3) 0.1943(3) 0.5930(3) 0.0489(8) Uani 1 1 d . .
H18 H 0.2530 0.2008 0.5165 0.059 Uiso 1 1 calc R U
N1 N 0.7054(4) 0.7241(4) -0.1825(3) 0.0837(11) Uani 1 1 d . .
C21 C 0.0008(3) 0.1672(4) 0.8254(3) 0.0578(10) Uani 1 1 d . .
H21 H -0.0624 0.1572 0.9032 0.069 Uiso 1 1 calc R U
C13 C 0.0119(3) 0.6435(4) 0.6632(4) 0.0560(9) Uani 1 1 d . .
H13 H -0.0499 0.6329 0.7419 0.067 Uiso 1 1 calc R U
C6 C 0.6967(3) 0.6080(4) -0.0846(3) 0.0578(10) Uani 1 1 d . .
H6 H 0.6484 0.5366 -0.0735 0.069 Uiso 1 1 calc R U
C12 C 0.0591(4) 0.7652(4) 0.5687(4) 0.0626(10) Uani 1 1 d . .
H12 H 0.0307 0.8370 0.5836 0.075 Uiso 1 1 calc R U
C11 C 0.1510(3) 0.7843(3) 0.4477(4) 0.0562(9) Uani 1 1 d . .
H11 H 0.1818 0.8686 0.3826 0.067 Uiso 1 1 calc R U
C19 C 0.1387(4) 0.0744(3) 0.6916(4) 0.0612(10) Uani 1 1 d . .
H19 H 0.1673 0.0002 0.6813 0.073 Uiso 1 1 calc R U
C20 C 0.0431(4) 0.0605(4) 0.8091(4) 0.0672(11) Uani 1 1 d . .
H20 H 0.0090 -0.0224 0.8755 0.081 Uiso 1 1 calc R U
C4 C 0.8206(4) 0.7249(3) -0.0489(4) 0.0690(11) Uani 1 1 d . .
H4A H 0.8742 0.7521 -0.0129 0.083 Uiso 1 1 calc R U
C5 C 0.7829(5) 0.7996(4) -0.1588(4) 0.0853(14) Uani 1 1 d . .
H5A H 0.8056 0.8886 -0.2110 0.102 Uiso 1 1 calc R U
H4D H 0.454(3) 0.394(3) 0.450(3) 0.071(10) Uiso 1 1 d . .
H3D H 0.452(3) 0.547(2) 0.375(3) 0.047(9) Uiso 1 1 d D .

loop_
_atom_site_aniso_label
_atom_site_aniso_U_11
_atom_site_aniso_U_22
_atom_site_aniso_U_33
_atom_site_aniso_U_23
_atom_site_aniso_U_13
_atom_site_aniso_U_12
O1 0.0544(13) 0.0268(11) 0.0364(12) -0.0129(9) -0.0180(10) 0.0021(9)
N3 0.0327(14) 0.0307(14) 0.0249(13) -0.0117(11) -0.0063(11) -0.0022(11)
O2 0.102(2) 0.0351(13) 0.0346(13) -0.0110(11) -0.0178(13) 0.0045(13)
O3 0.0770(18) 0.0528(15) 0.0584(16) -0.0337(13) -0.0019(14) 0.0124(13)
N2 0.0426(16) 0.0459(16) 0.0334(15) -0.0164(13) -0.0031(13) -0.0023(12)
N4 0.0598(18) 0.0330(16) 0.0434(17) -0.0198(14) -0.0094(14) -0.0031(13)
N5 0.0566(19) 0.0365(17) 0.0474(19) -0.0045(15) -0.0134(16) -0.0030(14)
O4 0.123(2) 0.0346(14) 0.0723(19) -0.0155(14) -0.0165(17) -0.0101(15)
O5 0.111(2) 0.0567(17) 0.0381(15) 0.0016(13) -0.0029(15) -0.0056(15)
C22 0.0378(17) 0.0322(17) 0.0321(17) -0.0140(14) -0.0126(14) 0.0022(13)
C27 0.0435(18) 0.0287(16) 0.0277(16) -0.0132(13) -0.0088(14) 0.0021(13)
C9 0.0286(16) 0.0468(19) 0.0344(17) -0.0186(15) -0.0134(14) 0.0012(14)
C1 0.0364(17) 0.0336(16) 0.0247(15) -0.0119(13) -0.0059(13) -0.0006(13)
C8 0.0299(16) 0.0443(18) 0.0274(16) -0.0153(14) -0.0096(14) 0.0002(13)
C7 0.0364(18) 0.0436(18) 0.0320(17) -0.0165(14) -0.0101(14) -0.0023(14)
C26 0.0484(19) 0.0277(16) 0.0416(19) -0.0150(14) -0.0135(16) 0.0026(14)
C2 0.0378(18) 0.0370(17) 0.0308(16) -0.0122(13) -0.0099(14) 0.0013(13)
C14 0.0308(17) 0.059(2) 0.0400(18) -0.0276(17) -0.0136(15) 0.0067(15)
C16 0.0340(18) 0.052(2) 0.0335(18) -0.0124(16) -0.0103(15) -0.0034(15)
C3 0.0377(18) 0.0494(19) 0.0404(18) -0.0228(16) -0.0121(15) 0.0093(15)
C25 0.049(2) 0.0270(16) 0.0360(18) -0.0066(14) -0.0143(16) 0.0026(14)
C17 0.0321(17) 0.0461(19) 0.0341(17) -0.0168(15) -0.0122(15) 0.0008(14)
C23 0.063(2) 0.0355(18) 0.0373(18) -0.0207(15) -0.0109(17) 0.0058(16)
C24 0.063(2) 0.042(2) 0.0292(17) -0.0133(15) -0.0045(16) 0.0022(16)
C10 0.0406(19) 0.050(2) 0.044(2) -0.0198(17) -0.0144(16) 0.0011(16)
C15 0.0295(18) 0.074(2) 0.0357(18) -0.0252(18) -0.0049(15) 0.0009(16)
C18 0.044(2) 0.051(2) 0.047(2) -0.0174(17) -0.0124(17) -0.0002(16)
N1 0.091(3) 0.076(3) 0.052(2) -0.010(2) -0.012(2) 0.026(2)
C21 0.049(2) 0.071(3) 0.0338(19) -0.0093(19) -0.0050(17) -0.0110(19)
C13 0.047(2) 0.081(3) 0.056(2) -0.045(2) -0.0184(19) 0.020(2)
C6 0.051(2) 0.071(3) 0.039(2) -0.0134(19) -0.0127(18) 0.0003(19)
C12 0.061(3) 0.068(3) 0.080(3) -0.048(2) -0.029(2) 0.023(2)
C11 0.059(2) 0.048(2) 0.064(3) -0.0210(19) -0.028(2) 0.0052(18)
C19 0.064(3) 0.046(2) 0.067(3) -0.0154(19) -0.025(2) 0.0025(18)
C20 0.069(3) 0.057(3) 0.053(3) -0.004(2) -0.015(2) -0.013(2)
C4 0.085(3) 0.057(2) 0.056(3) -0.031(2) 0.008(2) -0.020(2)
C5 0.129(4) 0.039(2) 0.049(3) -0.010(2) 0.015(3) 0.008(2)

loop_
_atom_type_symbol
_atom_type_description
_atom_type_scat_dispersion_real
_atom_type_scat_dispersion_imag
_atom_type_scat_source
C C 0.0033 0.0016 'International Tables Vol C Tables 4.2.6.8 and 6.1.1.4'
H H 0.0000 0.0000 'International Tables Vol C Tables 4.2.6.8 and 6.1.1.4'
N N 0.0061 0.0033 'International Tables Vol C Tables 4.2.6.8 and 6.1.1.4'
O O 0.0106 0.0060 'International Tables Vol C Tables 4.2.6.8 and 6.1.1.4'

loop_
_geom_angle_atom_site_label_1
_geom_angle_atom_site_label_2
_geom_angle_atom_site_label_3
_geom_angle
C1 N3 C7 112.0(2)
C1 N3 H4D 111.3(18)
C7 N3 H4D 108.9(17)
C1 N3 H3D 107.2(18)
C7 N3 H3D 110.6(17)
H4D N3 H3D 107(2)
C6 N2 C4 106.1(3)
C6 N2 C3 126.1(3)
C4 N2 C3 127.8(3)
O3 N4 O2 122.8(3)
O3 N4 C27 118.0(2)
O2 N4 C27 119.2(3)
O5 N5 O4 122.0(3)
O5 N5 C25 119.3(3)
O4 N5 C25 118.6(3)
O1 C22 C23 121.8(3)
O1 C22 C27 124.9(3)
C23 C22 C27 113.3(2)
C26 C27 C22 123.5(3)
C26 C27 N4 116.8(3)
C22 C27 N4 119.7(2)
C8 C9 C10 123.5(3)
C8 C9 C14 119.0(3)
C10 C9 C14 117.5(3)
N3 C1 C2 111.2(2)
N3 C1 H1A 109.4
C2 C1 H1A 109.4
N3 C1 H1B 109.4
C2 C1 H1B 109.4
H1A C1 H1B 108.0
C9 C8 C17 120.8(3)
C9 C8 C7 119.3(3)
C17 C8 C7 119.9(3)
N3 C7 C8 113.3(2)
N3 C7 H7A 108.9
C8 C7 H7A 108.9
N3 C7 H7B 108.9
C8 C7 H7B 108.9
H7A C7 H7B 107.7
C25 C26 C27 118.9(3)
C25 C26 H26 120.5
C27 C26 H26 120.5
C1 C2 C3 111.9(2)
C1 C2 H2A 109.2
C3 C2 H2A 109.2
C1 C2 H2B 109.2
C3 C2 H2B 109.2
H2A C2 H2B 107.9
C15 C14 C13 121.9(3)
C15 C14 C9 119.3(3)
C13 C14 C9 118.7(3)
C15 C16 C21 120.8(3)
C15 C16 C17 119.7(3)
C21 C16 C17 119.4(3)
N2 C3 C2 113.1(2)
N2 C3 H3A 109.0
C2 C3 H3A 109.0
N2 C3 H3B 109.0
C2 C3 H3B 109.0
H3A C3 H3B 107.8
C26 C25 C24 121.3(3)
C26 C25 N5 119.5(3)
C24 C25 N5 119.2(3)
C8 C17 C16 119.1(3)
C8 C17 C18 123.6(3)
C16 C17 C18 117.3(3)
C24 C23 C22 124.2(3)
C24 C23 H23 117.9
C22 C23 H23 117.9
C23 C24 C25 118.6(3)
C23 C24 H24 120.7
C25 C24 H24 120.7
C11 C10 C9 121.5(3)
C11 C10 H10 119.2
C9 C10 H10 119.2
C16 C15 C14 122.0(3)
C16 C15 H15 119.0
C14 C15 H15 119.0
C19 C18 C17 121.2(3)
C19 C18 H18 119.4
C17 C18 H18 119.4
C6 N1 C5 104.2(3)
C20 C21 C16 120.9(3)
C20 C21 H21 119.5
C16 C21 H21 119.5
C12 C13 C14 121.3(3)
C12 C13 H13 119.3
C14 C13 H13 119.3
N1 C6 N2 113.0(3)
N1 C6 H6 123.5
N2 C6 H6 123.5
C13 C12 C11 120.5(3)
C13 C12 H12 119.8
C11 C12 H12 119.8
C10 C11 C12 120.4(3)
C10 C11 H11 119.8
C12 C11 H11 119.8
C18 C19 C20 121.1(4)
C18 C19 H19 119.4
C20 C19 H19 119.4
C21 C20 C19 120.1(3)
C21 C20 H20 120.0
C19 C20 H20 120.0
C5 C4 N2 106.6(3)
C5 C4 H4A 126.7
N2 C4 H4A 126.7
C4 C5 N1 110.0(3)
C4 C5 H5A 125.0
N1 C5 H5A 125.0

loop_
_geom_bond_atom_site_label_1
_geom_bond_atom_site_label_2
_geom_bond_distance
O1 C22 1.278(3)
N3 C1 1.492(3)
N3 C7 1.502(3)
N3 H4D 1.02(3)
N3 H3D 0.941(17)
O2 N4 1.233(3)
O3 N4 1.231(3)
N2 C6 1.351(4)
N2 C4 1.361(4)
N2 C3 1.460(3)
N4 C27 1.448(4)
N5 O5 1.224(3)
N5 O4 1.237(3)
N5 C25 1.442(3)
C22 C23 1.421(4)
C22 C27 1.437(4)
C27 C26 1.379(4)
C9 C8 1.410(4)
C9 C10 1.425(4)
C9 C14 1.440(4)
C1 C2 1.521(3)
C1 H1A 0.9700
C1 H1B 0.9700
C8 C17 1.411(4)
C8 C7 1.505(4)
C7 H7A 0.9700
C7 H7B 0.9700
C26 C25 1.371(4)
C26 H26 0.9300
C2 C3 1.523(4)
C2 H2A 0.9700
C2 H2B 0.9700
C14 C15 1.389(4)
C14 C13 1.428(4)
C16 C15 1.386(4)
C16 C21 1.429(4)
C16 C17 1.429(4)
C3 H3A 0.9700
C3 H3B 0.9700
C25 C24 1.398(4)
C17 C18 1.431(4)
C23 C24 1.365(4)
C23 H23 0.9300
C24 H24 0.9300
C10 C11 1.367(4)
C10 H10 0.9300
C15 H15 0.9300
C18 C19 1.358(4)
C18 H18 0.9300
N1 C6 1.301(4)
N1 C5 1.386(5)
C21 C20 1.350(5)
C21 H21 0.9300
C13 C12 1.350(4)
C13 H13 0.9300
C6 H6 0.9300
C12 C11 1.408(5)
C12 H12 0.9300
C11 H11 0.9300
C19 C20 1.409(5)
C19 H19 0.9300
C20 H20 0.9300
C4 C5 1.348(5)
C4 H4A 0.9300
C5 H5A 0.9300
